data_7219832
loop_
_publ_author_name
'Luo, Geng-Geng'
'Lu, Hui'
'Zhang, Xiao-Long'
'Dai, Jing-Cao'
'Wu, Ji-Huai'
'Wu, Jia-Jia'

_publ_section_title
;
 The relationship between the boron dipyrromethene (BODIPY) structure and
 the effectiveness of homogeneous and heterogeneous solar
 hydrogen-generating systems as well as DSSCs.
;
_journal_issue 15
_journal_name_full 'Physical chemistry chemical physics : PCCP'
_journal_page_first 9716
_journal_page_last 9729
_journal_paper_doi 10.1039/c5cp00732a
_journal_volume 17
_journal_year 2015
_chemical_formula_sum 'C20 H17 B F2 I2 N2 O2'
_chemical_formula_weight 619.97
_chemical_name_systematic
; 
 ? 
;
_space_group_IT_number 2
_symmetry_cell_setting triclinic
_symmetry_space_group_name_Hall '-P 1'
_symmetry_space_group_name_H-M 'P -1'
_atom_sites_solution_hydrogens geom
_atom_sites_solution_primary direct
_atom_sites_solution_secondary difmap
_audit_creation_method SHELXL-97
_cell_angle_alpha 91.746(4)
_cell_angle_beta 105.965(4)
_cell_angle_gamma 91.149(5)
_cell_formula_units_Z 2
_cell_length_a 7.7470(19)
_cell_length_b 10.414(3)
_cell_length_c 14.007(3)
_cell_measurement_temperature 173(2)
_cell_volume 1085.5(5)
_computing_structure_refinement 'SHELXL-97 (Sheldrick, 1997)'
_computing_structure_solution 'SHELXS-97 (Sheldrick, 1990)'
_diffrn_ambient_temperature 173(2)
_diffrn_measured_fraction_theta_full 0.971
_diffrn_measured_fraction_theta_max 0.971
_diffrn_radiation_monochromator graphite
_diffrn_radiation_source 'fine-focus sealed tube'
_diffrn_radiation_type MoK\a
_diffrn_radiation_wavelength 0.71073
_diffrn_reflns_av_R_equivalents 0.0315
_diffrn_reflns_av_sigmaI/netI 0.0629
_diffrn_reflns_limit_h_max 8
_diffrn_reflns_limit_h_min -9
_diffrn_reflns_limit_k_max 12
_diffrn_reflns_limit_k_min -8
_diffrn_reflns_limit_l_max 16
_diffrn_reflns_limit_l_min -15
_diffrn_reflns_number 5398
_diffrn_reflns_theta_full 25.00
_diffrn_reflns_theta_max 25.00
_diffrn_reflns_theta_min 1.51
_exptl_absorpt_coefficient_mu 2.932
_exptl_absorpt_correction_type multi-scan
_exptl_absorpt_process_details 'ABSCOR (Higashi, 1995)'
_exptl_crystal_density_diffrn 1.897
_exptl_crystal_density_method 'not measured'
_exptl_crystal_F_000 592
_refine_diff_density_max 1.254
_refine_diff_density_min -0.843
_refine_diff_density_rms 0.150
_refine_ls_extinction_method none
_refine_ls_goodness_of_fit_ref 1.073
_refine_ls_hydrogen_treatment constr
_refine_ls_matrix_type full
_refine_ls_number_parameters 262
_refine_ls_number_reflns 3713
_refine_ls_number_restraints 0
_refine_ls_restrained_S_all 1.073
_refine_ls_R_factor_all 0.0613
_refine_ls_R_factor_gt 0.0552
_refine_ls_shift/su_max 0.000
_refine_ls_shift/su_mean 0.000
_refine_ls_structure_factor_coef Fsqd
_refine_ls_weighting_details 'calc w=1/[\s^2^(Fo^2^)+(0.0874P)^2^+0.7588P] where P=(Fo^2^+2Fc^2^)/3'
_refine_ls_weighting_scheme calc
_refine_ls_wR_factor_gt 0.1495
_refine_ls_wR_factor_ref 0.1557
_reflns_number_gt 3291
_reflns_number_total 3713
_reflns_threshold_expression >2sigma(I)
_cod_data_source_file c5cp00732a2.cif
_cod_data_source_block 1045035
_cod_depositor_comments 'Adding full bibliography for 7219831--7219833.cif.'
_cod_original_cell_volume 1085.6(5)
_cod_original_sg_symbol_H-M P-1
_cod_database_code 7219832

loop_
_symmetry_equiv_pos_as_xyz
'x, y, z'
'-x, -y, -z'

loop_
_atom_site_label
_atom_site_type_symbol
_atom_site_fract_x
_atom_site_fract_y
_atom_site_fract_z
_atom_site_U_iso_or_equiv
_atom_site_adp_type
_atom_site_occupancy
_atom_site_symmetry_multiplicity
_atom_site_calc_flag
_atom_site_refinement_flags
I1 I 0.57522(9) -0.17651(5) -0.39634(4) 0.0689(2) Uani 1 1 d .
I2 I 0.38967(6) 0.47208(4) 0.18043(3) 0.0516(2) Uani 1 1 d .
C1 C -0.2990(7) 0.4112(5) -0.4234(4) 0.0324(11) Uani 1 1 d .
C2 C -0.1383(7) 0.3492(5) -0.3641(4) 0.0337(12) Uani 1 1 d .
C3 C -0.1546(7) 0.2618(5) -0.2929(4) 0.0322(11) Uani 1 1 d .
H3A H -0.2695 0.2378 -0.2862 0.039 Uiso 1 1 calc R
C4 C -0.0027(7) 0.2117(5) -0.2332(4) 0.0324(11) Uani 1 1 d .
H4A H -0.0126 0.1540 -0.1835 0.039 Uiso 1 1 calc R
C5 C 0.1647(7) 0.2432(5) -0.2436(4) 0.0324(11) Uani 1 1 d .
C6 C 0.1801(8) 0.3271(6) -0.3160(4) 0.0433(14) Uani 1 1 d .
H6A H 0.2947 0.3482 -0.3245 0.052 Uiso 1 1 calc R
C7 C 0.0290(8) 0.3792(6) -0.3751(4) 0.0446(15) Uani 1 1 d .
H7A H 0.0395 0.4370 -0.4245 0.054 Uiso 1 1 calc R
C8 C 0.3323(7) 0.1967(5) -0.1743(4) 0.0307(11) Uani 1 1 d .
C9 C 0.3884(7) 0.2517(5) -0.0793(4) 0.0286(11) Uani 1 1 d .
C10 C 0.3151(7) 0.3472(5) -0.0290(4) 0.0322(12) Uani 1 1 d .
C11 C 0.1541(9) 0.4275(6) -0.0678(5) 0.0433(14) Uani 1 1 d .
H11A H 0.1388 0.4852 -0.0144 0.065 Uiso 1 1 calc R
H11B H 0.0469 0.3713 -0.0922 0.065 Uiso 1 1 calc R
H11C H 0.1713 0.4784 -0.1224 0.065 Uiso 1 1 calc R
C12 C 0.4275(9) 0.3562(5) 0.0661(4) 0.0369(13) Uani 1 1 d .
C13 C 0.5706(8) 0.2723(5) 0.0747(4) 0.0335(12) Uani 1 1 d .
C14 C 0.7231(9) 0.2535(6) 0.1621(4) 0.0440(14) Uani 1 1 d .
H14A H 0.8011 0.1884 0.1457 0.066 Uiso 1 1 calc R
H14B H 0.6783 0.2248 0.2171 0.066 Uiso 1 1 calc R
H14C H 0.7914 0.3348 0.1816 0.066 Uiso 1 1 calc R
C15 C 0.6568(8) -0.0281(5) -0.1953(5) 0.0384(13) Uani 1 1 d .
C16 C 0.8271(9) -0.0942(6) -0.1509(5) 0.0481(15) Uani 1 1 d .
H16A H 0.8824 -0.0582 -0.0837 0.072 Uiso 1 1 calc R
H16B H 0.9097 -0.0817 -0.1919 0.072 Uiso 1 1 calc R
H16C H 0.8016 -0.1863 -0.1478 0.072 Uiso 1 1 calc R
C17 C 0.5374(9) -0.0486(6) -0.2888(5) 0.0423(14) Uani 1 1 d .
C18 C 0.3932(9) 0.0291(6) -0.2986(4) 0.0426(14) Uani 1 1 d .
C19 C 0.2294(11) 0.0275(8) -0.3857(5) 0.0612(19) Uani 1 1 d .
H19A H 0.2447 -0.0335 -0.4373 0.092 Uiso 1 1 calc R
H19B H 0.2125 0.1136 -0.4125 0.092 Uiso 1 1 calc R
H19C H 0.1240 0.0013 -0.3645 0.092 Uiso 1 1 calc R
C20 C 0.4292(7) 0.1018(5) -0.2067(4) 0.0313(11) Uani 1 1 d .
N1 N 0.5917(6) 0.0625(4) -0.1459(3) 0.0323(10) Uani 1 1 d .
N2 N 0.5469(6) 0.2103(4) -0.0131(3) 0.0311(10) Uani 1 1 d .
B1 B 0.6822(8) 0.1180(6) -0.0399(5) 0.0315(13) Uani 1 1 d .
F1 F 0.8371(4) 0.1867(3) -0.0388(2) 0.0404(8) Uani 1 1 d .
F2 F 0.7213(5) 0.0202(3) 0.0261(2) 0.0418(8) Uani 1 1 d .
O1 O -0.2716(5) 0.4853(4) -0.4906(3) 0.0501(11) Uani 1 1 d .
H1A H -0.3668 0.5223 -0.5209 0.060 Uiso 1 1 d R
O2 O -0.4472(5) 0.3942(4) -0.4092(3) 0.0359(9) Uani 1 1 d .

loop_
_atom_site_aniso_label
_atom_site_aniso_U_11
_atom_site_aniso_U_22
_atom_site_aniso_U_33
_atom_site_aniso_U_23
_atom_site_aniso_U_13
_atom_site_aniso_U_12
I1 0.1026(5) 0.0569(3) 0.0559(4) -0.0065(2) 0.0367(3) 0.0137(3)
I2 0.0685(4) 0.0447(3) 0.0487(3) -0.0065(2) 0.0293(2) -0.0032(2)
C1 0.026(3) 0.042(3) 0.029(3) 0.008(2) 0.008(2) 0.008(2)
C2 0.030(3) 0.044(3) 0.027(3) 0.012(2) 0.006(2) 0.003(2)
C3 0.026(3) 0.040(3) 0.033(3) 0.009(2) 0.013(2) 0.005(2)
C4 0.036(3) 0.034(3) 0.031(3) 0.011(2) 0.014(2) 0.003(2)
C5 0.030(3) 0.042(3) 0.026(3) 0.011(2) 0.008(2) 0.006(2)
C6 0.024(3) 0.069(4) 0.039(3) 0.029(3) 0.009(2) 0.004(2)
C7 0.029(3) 0.066(4) 0.039(3) 0.033(3) 0.005(3) 0.008(3)
C8 0.027(3) 0.040(3) 0.030(3) 0.018(2) 0.011(2) 0.008(2)
C9 0.027(3) 0.028(2) 0.034(3) 0.014(2) 0.012(2) 0.0074(19)
C10 0.029(3) 0.030(3) 0.041(3) 0.013(2) 0.014(2) 0.006(2)
C11 0.043(4) 0.041(3) 0.051(4) 0.016(3) 0.018(3) 0.016(2)
C12 0.048(4) 0.033(3) 0.034(3) 0.002(2) 0.019(3) -0.001(2)
C13 0.035(3) 0.035(3) 0.029(3) 0.012(2) 0.006(2) -0.002(2)
C14 0.041(4) 0.054(4) 0.032(3) 0.010(3) 0.000(3) 0.007(3)
C15 0.041(3) 0.029(3) 0.050(4) 0.010(2) 0.019(3) 0.007(2)
C16 0.044(4) 0.039(3) 0.067(4) 0.014(3) 0.022(3) 0.020(3)
C17 0.056(4) 0.038(3) 0.041(3) 0.003(2) 0.027(3) 0.013(3)
C18 0.047(4) 0.054(4) 0.029(3) 0.003(3) 0.013(3) 0.000(3)
C19 0.059(5) 0.083(5) 0.038(4) -0.003(3) 0.007(3) 0.012(4)
C20 0.026(3) 0.038(3) 0.030(3) 0.014(2) 0.008(2) 0.005(2)
N1 0.033(3) 0.033(2) 0.033(2) 0.0122(19) 0.010(2) 0.0074(18)
N2 0.032(3) 0.033(2) 0.027(2) 0.0173(18) 0.0045(19) 0.0055(18)
B1 0.021(3) 0.040(3) 0.036(3) 0.011(3) 0.010(3) 0.008(2)
F1 0.0278(17) 0.0453(18) 0.0494(19) 0.0051(15) 0.0124(15) 0.0002(13)
F2 0.045(2) 0.0393(18) 0.0408(18) 0.0200(14) 0.0077(15) 0.0118(14)
O1 0.027(2) 0.081(3) 0.043(2) 0.039(2) 0.0064(18) 0.0120(19)
O2 0.028(2) 0.052(2) 0.029(2) 0.0122(17) 0.0087(16) 0.0083(16)

loop_
_atom_type_symbol
_atom_type_description
_atom_type_scat_dispersion_real
_atom_type_scat_dispersion_imag
_atom_type_scat_source
C C 0.0033 0.0016 'International Tables Vol C Tables 4.2.6.8 and 6.1.1.4'
H H 0.0000 0.0000 'International Tables Vol C Tables 4.2.6.8 and 6.1.1.4'
B B 0.0013 0.0007 'International Tables Vol C Tables 4.2.6.8 and 6.1.1.4'
N N 0.0061 0.0033 'International Tables Vol C Tables 4.2.6.8 and 6.1.1.4'
O O 0.0106 0.0060 'International Tables Vol C Tables 4.2.6.8 and 6.1.1.4'
F F 0.0171 0.0103 'International Tables Vol C Tables 4.2.6.8 and 6.1.1.4'
I I -0.4742 1.8119 'International Tables Vol C Tables 4.2.6.8 and 6.1.1.4'

loop_
_geom_angle_atom_site_label_1
_geom_angle_atom_site_label_2
_geom_angle_atom_site_label_3
_geom_angle
O2 C1 O1 123.1(5)
O2 C1 C2 122.1(5)
O1 C1 C2 114.8(5)
C7 C2 C3 119.6(5)
C7 C2 C1 120.9(5)
C3 C2 C1 119.5(5)
C4 C3 C2 119.0(5)
C3 C4 C5 121.2(5)
C4 C5 C6 119.7(5)
C4 C5 C8 121.7(5)
C6 C5 C8 118.5(5)
C7 C6 C5 119.5(5)
C6 C7 C2 121.0(5)
C9 C8 C20 121.9(5)
C9 C8 C5 118.3(5)
C20 C8 C5 119.7(5)
C8 C9 N2 119.3(5)
C8 C9 C10 132.7(5)
N2 C9 C10 108.0(5)
C12 C10 C9 105.4(5)
C12 C10 C11 125.2(5)
C9 C10 C11 129.4(5)
C10 C12 C13 109.8(5)
C10 C12 I2 125.3(5)
C13 C12 I2 124.9(4)
N2 C13 C12 107.8(5)
N2 C13 C14 124.2(6)
C12 C13 C14 128.0(5)
N1 C15 C17 108.5(5)
N1 C15 C16 123.0(6)
C17 C15 C16 128.5(6)
C18 C17 C15 109.8(5)
C18 C17 I1 125.7(5)
C15 C17 I1 124.5(5)
C17 C18 C20 105.2(6)
C17 C18 C19 125.7(6)
C20 C18 C19 129.0(6)
N1 C20 C8 120.9(5)
N1 C20 C18 107.8(5)
C8 C20 C18 131.3(5)
C15 N1 C20 108.7(5)
C15 N1 B1 126.4(5)
C20 N1 B1 124.9(5)
C13 N2 C9 108.9(5)
C13 N2 B1 125.1(5)
C9 N2 B1 125.7(4)
F1 B1 F2 110.2(5)
F1 B1 N1 109.9(4)
F2 B1 N1 110.2(5)
F1 B1 N2 109.1(5)
F2 B1 N2 110.8(4)
N1 B1 N2 106.6(4)

loop_
_geom_bond_atom_site_label_1
_geom_bond_atom_site_label_2
_geom_bond_distance
I1 C17 2.066(6)
I2 C12 2.064(6)
C1 O2 1.229(6)
C1 O1 1.293(6)
C1 C2 1.467(8)
C2 C7 1.377(8)
C2 C3 1.400(7)
C3 C4 1.367(8)
C4 C5 1.379(7)
C5 C6 1.387(7)
C5 C8 1.491(7)
C6 C7 1.368(8)
C8 C9 1.384(7)
C8 C20 1.391(8)
C9 N2 1.404(7)
C9 C10 1.417(7)
C10 C12 1.376(8)
C10 C11 1.499(8)
C12 C13 1.407(9)
C13 N2 1.336(7)
C13 C14 1.469(8)
C15 N1 1.340(8)
C15 C17 1.387(9)
C15 C16 1.487(8)
C17 C18 1.372(9)
C18 C20 1.428(8)
C18 C19 1.499(10)
C20 N1 1.389(7)
N1 B1 1.546(8)
N2 B1 1.549(8)
B1 F1 1.380(6)
B1 F2 1.379(7)
